data_7234256
loop_
_publ_author_name
'Haoke Zhang'
'Hongkun Li'
'Jia Wang'
'Jingzhi Sun'
'Anjun Qin'
'Ben Zhong Tang'

_publ_section_title
;
 Axial chiral aggregation-induced emission luminogens with
 aggregation-annihilated circular dichroism effect
;
_journal_name_full 'Journal of Materials Chemistry C'
_journal_page_first 5162
_journal_page_last 5166
_journal_paper_doi 10.1039/C5TC00629E
_journal_volume 3
_journal_year 2015
_chemical_absolute_configuration ad
_chemical_formula_moiety 'C84 H74 O2, C H2 Cl2'
_chemical_formula_sum 'C85 H76 Cl2 O2'
_chemical_formula_weight 1200.36
_space_group_IT_number 4
_space_group_name_Hall 'P 2yb'
_space_group_name_H-M_alt 'P 1 21 1'
_symmetry_cell_setting monoclinic
_symmetry_space_group_name_H-M 'P 1 21 1'
_atom_sites_solution_hydrogens geom
_atom_sites_solution_primary iterative
_atom_sites_solution_secondary difmap
_cell_angle_alpha 90.00
_cell_angle_beta 90.286(2)
_cell_angle_gamma 90.00
_cell_formula_units_Z 2
_cell_length_a 9.8354(2)
_cell_length_b 9.6965(3)
_cell_length_c 34.4455(9)
_cell_measurement_reflns_used 7723
_cell_measurement_temperature 99.99(10)
_cell_measurement_theta_max 75.5170
_cell_measurement_theta_min 4.5800
_cell_volume 3284.99(15)
_computing_cell_refinement
;
CrysAlisPro, Agilent Technologies,
Version 1.171.36.32 (release 02-08-2013 CrysAlis171 .NET)
(compiled Aug  2 2013,16:46:58)
;
_computing_data_collection
;
CrysAlisPro, Agilent Technologies,
Version 1.171.36.32 (release 02-08-2013 CrysAlis171 .NET)
(compiled Aug  2 2013,16:46:58)
;
_computing_data_reduction
;
CrysAlisPro, Agilent Technologies,
Version 1.171.36.32 (release 02-08-2013 CrysAlis171 .NET)
(compiled Aug  2 2013,16:46:58)
;
_computing_molecular_graphics
;
O. V. Dolomanov, L. J. Bourhis, R. J. Gildea, J. A. K. Howard and H. Puschmann,
OLEX2: a complete structure solution, refinement and analysis program.
J. Appl. Cryst. (2009). 42, 339-341.
;
_computing_publication_material
;
O. V. Dolomanov, L. J. Bourhis, R. J. Gildea, J. A. K. Howard and H. Puschmann,
OLEX2: a complete structure solution, refinement and analysis program.
J. Appl. Cryst. (2009). 42, 339-341.
;
_computing_structure_refinement
;
XL, G.M. Sheldrick, Acta Cryst.
(2008). A64, 112-122
;
_computing_structure_solution 'J. Appl. Cryst. (2007) 40, 786-790'
_diffrn_ambient_temperature 99.99(10)
_diffrn_detector_area_resol_mean 10.3587
_diffrn_measured_fraction_theta_full 0.9958
_diffrn_measured_fraction_theta_max 0.9734
_diffrn_measurement_details
;
#__ type_ start__ end____ width___ exp.time_
  1 omega  -66.00   38.00   1.0000   10.0000
omega____ theta____ kappa____ phi______ frames
    -      -40.8203   77.0000 -120.0000 104

#__ type_ start__ end____ width___ exp.time_
  2 omega  -74.00   38.00   1.0000   10.0000
omega____ theta____ kappa____ phi______ frames
    -      -40.8203   77.0000    0.0000 112

#__ type_ start__ end____ width___ exp.time_
  3 omega  -70.00   38.00   1.0000   10.0000
omega____ theta____ kappa____ phi______ frames
    -      -40.8203   77.0000  120.0000 108

#__ type_ start__ end____ width___ exp.time_
  4 omega   36.00   98.00   1.0000   35.0000
omega____ theta____ kappa____ phi______ frames
    -      110.5703  -45.0000   90.0000 62

#__ type_ start__ end____ width___ exp.time_
  5 omega   36.00   98.00   1.0000   35.0000
omega____ theta____ kappa____ phi______ frames
    -      110.5703  -45.0000  -30.0000 62

#__ type_ start__ end____ width___ exp.time_
  6 omega   80.00  160.00   1.0000   35.0000
omega____ theta____ kappa____ phi______ frames
    -      110.5703   30.0000  -60.0000 80

#__ type_ start__ end____ width___ exp.time_
  7 omega   38.00  108.00   1.0000   35.0000
omega____ theta____ kappa____ phi______ frames
    -      110.5703  -94.0000   90.0000 70

#__ type_ start__ end____ width___ exp.time_
  8 omega   49.00  117.00   1.0000   35.0000
omega____ theta____ kappa____ phi______ frames
    -      110.5703   15.0000  150.0000 68

#__ type_ start__ end____ width___ exp.time_
  9 omega  136.00  177.00   1.0000   35.0000
omega____ theta____ kappa____ phi______ frames
    -      110.5703   15.0000  150.0000 41

#__ type_ start__ end____ width___ exp.time_
 10 omega   32.00  115.00   1.0000   35.0000
omega____ theta____ kappa____ phi______ frames
    -      110.5703 -111.0000    0.0000 83

#__ type_ start__ end____ width___ exp.time_
 11 omega   52.00  144.00   1.0000   35.0000
omega____ theta____ kappa____ phi______ frames
    -      110.5703  -77.0000 -180.0000 92

#__ type_ start__ end____ width___ exp.time_
 12 omega   37.00   90.00   1.0000   35.0000
omega____ theta____ kappa____ phi______ frames
    -      110.5703  -30.0000  150.0000 53

#__ type_ start__ end____ width___ exp.time_
 13 omega  101.00  171.00   1.0000   35.0000
omega____ theta____ kappa____ phi______ frames
    -      110.5703   61.0000 -180.0000 70
;
_diffrn_measurement_device 'kappa diffractometer'
_diffrn_measurement_device_type 'SuperNova, Dual, Cu at zero, Atlas'
_diffrn_measurement_method '\w scans'
_diffrn_orient_matrix_UB_11 -0.0054623000
_diffrn_orient_matrix_UB_12 0.0381575000
_diffrn_orient_matrix_UB_13 0.0433997000
_diffrn_orient_matrix_UB_21 -0.0643129000
_diffrn_orient_matrix_UB_22 0.1400426000
_diffrn_orient_matrix_UB_23 -0.0104956000
_diffrn_orient_matrix_UB_31 -0.1427354000
_diffrn_orient_matrix_UB_32 -0.0644387000
_diffrn_orient_matrix_UB_33 0.0028256000
_diffrn_radiation_monochromator mirror
_diffrn_radiation_probe x-ray
_diffrn_radiation_type CuK\a
_diffrn_radiation_wavelength 1.5418
_diffrn_reflns_av_R_equivalents 0.0452
_diffrn_reflns_av_unetI/netI 0.0610
_diffrn_reflns_limit_h_max 9
_diffrn_reflns_limit_h_min -12
_diffrn_reflns_limit_k_max 12
_diffrn_reflns_limit_k_min -11
_diffrn_reflns_limit_l_max 43
_diffrn_reflns_limit_l_min -38
_diffrn_reflns_number 19231
_diffrn_reflns_theta_full 66.50
_diffrn_reflns_theta_max 75.47
_diffrn_reflns_theta_min 4.68
_diffrn_source 'sealed X-ray tube'
_diffrn_source_current 0.80
_diffrn_source_power 0.040
_diffrn_source_target Cu
_diffrn_source_voltage 50
_exptl_absorpt_coefficient_mu 1.265
_exptl_absorpt_correction_T_max 1.00000
_exptl_absorpt_correction_T_min 0.73023
_exptl_absorpt_correction_type multi-scan
_exptl_absorpt_process_details
;
CrysAlisPro, Agilent Technologies,
Version 1.171.36.32 (release 02-08-2013 CrysAlis171 .NET)
(compiled Aug  2 2013,16:46:58)
Empirical absorption correction using spherical harmonics,
 implemented in SCALE3 ABSPACK scaling algorithm.
;
_exptl_crystal_colour colourless
_exptl_crystal_density_diffrn 1.214
_exptl_crystal_density_method 'not measured'
_exptl_crystal_description plate
_exptl_crystal_F_000 1272
_exptl_crystal_size_max 0.20
_exptl_crystal_size_mid 0.15
_exptl_crystal_size_min 0.03
_refine_diff_density_max 0.704
_refine_diff_density_min -0.704
_refine_diff_density_rms 0.089
_refine_ls_abs_structure_details 'Flack H D (1983), Acta Cryst. A39, 876-881'
_refine_ls_abs_structure_Flack 0.069(19)
_refine_ls_extinction_method none
_refine_ls_goodness_of_fit_ref 1.003
_refine_ls_hydrogen_treatment constr
_refine_ls_matrix_type full
_refine_ls_number_parameters 804
_refine_ls_number_reflns 11776
_refine_ls_number_restraints 1
_refine_ls_restrained_S_all 1.003
_refine_ls_R_factor_all 0.0755
_refine_ls_R_factor_gt 0.0648
_refine_ls_shift/su_max 0.002
_refine_ls_shift/su_mean 0.000
_refine_ls_structure_factor_coef Fsqd
_refine_ls_weighting_details 'calc w=1/[\s^2^(Fo^2^)+(0.0985P)^2^+1.9265P] where P=(Fo^2^+2Fc^2^)/3'
_refine_ls_weighting_scheme calc
_refine_ls_wR_factor_gt 0.1627
_refine_ls_wR_factor_ref 0.1718
_reflns_number_gt 10221
_reflns_number_total 11776
_reflns_threshold_expression >2sigma(I)
_cod_data_source_file J-Mater-Chem-C-2015-3-5162.cif
_cod_data_source_block 1
_cod_depositor_comments
;
The following automatic conversions were performed:

data item '_symmetry_cell_setting' value 'Monoclinic' was changed to
'monoclinic' in accordance with the built-in table derived from the
CIF Core dictionary named 'cif_core.dic' version 2.4.5 last updated
on 2014-11-21.

Automatic conversion script
Id: cif_fix_values 6909 2019-04-08 15:41:33Z antanas 
;
_cod_original_cell_volume 3285.01(15)
_cod_original_sg_symbol_H-M P2(1)
_cod_database_code 7234256
_chemical_oxdiff_formula 'C84 H84 O2'
_reflns_odcompleteness_completeness 99.58
_reflns_odcompleteness_iscentric 1
_reflns_odcompleteness_theta 68.13

loop_
_space_group_symop_id
_space_group_symop_operation_xyz
1 'x, y, z'
2 '-x, y+1/2, -z'

loop_
_atom_site_label
_atom_site_type_symbol
_atom_site_fract_x
_atom_site_fract_y
_atom_site_fract_z
_atom_site_U_iso_or_equiv
_atom_site_adp_type
_atom_site_occupancy
_atom_site_symmetry_multiplicity
_atom_site_calc_flag
_atom_site_refinement_flags
_atom_site_disorder_assembly
_atom_site_disorder_group
O1 O 0.7134(2) 0.6052(3) 0.28420(6) 0.0234(5) Uani 1 1 d . . .
O2 O 0.6142(2) 0.3165(3) 0.22974(7) 0.0259(5) Uani 1 1 d . . .
C1 C 0.8082(3) 0.3808(4) 0.28476(9) 0.0219(6) Uani 1 1 d . . .
C2 C 0.7435(3) 0.4855(4) 0.30416(9) 0.0217(6) Uani 1 1 d . . .
C3 C 0.7099(3) 0.4752(4) 0.34460(9) 0.0212(6) Uani 1 1 d . . .
C4 C 0.7438(3) 0.3545(4) 0.36348(9) 0.0229(6) Uani 1 1 d . . .
H4 H 0.7227 0.3454 0.3902 0.027 Uiso 1 1 calc R . .
C5 C 0.8086(3) 0.2441(4) 0.34443(9) 0.0227(6) Uani 1 1 d . . .
C6 C 0.8401(3) 0.1196(4) 0.36427(10) 0.0266(7) Uani 1 1 d . . .
H6 H 0.8168 0.1100 0.3909 0.032 Uiso 1 1 calc R . .
C7 C 0.9034(4) 0.0137(4) 0.34551(11) 0.0297(7) Uani 1 1 d . . .
H7 H 0.9243 -0.0687 0.3592 0.036 Uiso 1 1 calc R . .
C8 C 0.9381(4) 0.0257(4) 0.30596(11) 0.0312(8) Uani 1 1 d . . .
H8 H 0.9816 -0.0487 0.2931 0.037 Uiso 1 1 calc R . .
C9 C 0.9091(3) 0.1447(4) 0.28623(10) 0.0272(7) Uani 1 1 d . . .
H9 H 0.9335 0.1523 0.2597 0.033 Uiso 1 1 calc R . .
C10 C 0.8429(3) 0.2574(4) 0.30473(9) 0.0234(6) Uani 1 1 d . . .
C11 C 0.8368(3) 0.3967(4) 0.24246(9) 0.0215(6) Uani 1 1 d . . .
C12 C 0.7376(3) 0.3620(4) 0.21563(9) 0.0232(7) Uani 1 1 d . . .
C13 C 0.7573(3) 0.3768(4) 0.17461(9) 0.0237(7) Uani 1 1 d . . .
C14 C 0.8805(3) 0.4289(4) 0.16224(9) 0.0244(7) Uani 1 1 d . . .
H14 H 0.8952 0.4408 0.1352 0.029 Uiso 1 1 calc R . .
C15 C 0.9851(3) 0.4651(4) 0.18850(9) 0.0244(7) Uani 1 1 d . . .
C16 C 1.1105(3) 0.5180(4) 0.17512(10) 0.0269(7) Uani 1 1 d . . .
H16 H 1.1244 0.5305 0.1481 0.032 Uiso 1 1 calc R . .
C17 C 1.2126(4) 0.5514(4) 0.20101(11) 0.0298(8) Uani 1 1 d . . .
H17 H 1.2966 0.5866 0.1918 0.036 Uiso 1 1 calc R . .
C18 C 1.1926(4) 0.5333(4) 0.24091(11) 0.0308(8) Uani 1 1 d . . .
H18 H 1.2633 0.5570 0.2586 0.037 Uiso 1 1 calc R . .
C19 C 1.0717(4) 0.4817(4) 0.25491(10) 0.0268(7) Uani 1 1 d . . .
H19 H 1.0603 0.4688 0.2820 0.032 Uiso 1 1 calc R . .
C20 C 0.9645(3) 0.4480(4) 0.22898(9) 0.0211(6) Uani 1 1 d . . .
C21 C 0.5709(3) 0.6217(4) 0.27404(9) 0.0261(7) Uani 1 1 d . . .
H21A H 0.5144 0.6148 0.2977 0.031 Uiso 1 1 calc R . .
H21B H 0.5427 0.5479 0.2559 0.031 Uiso 1 1 calc R . .
C22 C 0.5508(4) 0.7616(4) 0.25517(11) 0.0309(8) Uani 1 1 d . . .
H22A H 0.5972 0.8320 0.2713 0.037 Uiso 1 1 calc R . .
H22B H 0.4524 0.7834 0.2551 0.037 Uiso 1 1 calc R . .
C23 C 0.6040(5) 0.7729(5) 0.21310(13) 0.0448(10) Uani 1 1 d . . .
H23A H 0.5708 0.6919 0.1984 0.054 Uiso 1 1 calc R . .
H23B H 0.5630 0.8559 0.2011 0.054 Uiso 1 1 calc R . .
C24 C 0.7543(5) 0.7813(5) 0.20826(13) 0.0446(10) Uani 1 1 d . . .
H24A H 0.7970 0.6986 0.2199 0.054 Uiso 1 1 calc R . .
H24B H 0.7890 0.8633 0.2223 0.054 Uiso 1 1 calc R . .
C25 C 0.7953(6) 0.7912(5) 0.16482(14) 0.0531(13) Uani 1 1 d . . .
H25A H 0.8954 0.7846 0.1629 0.064 Uiso 1 1 calc R . .
H25B H 0.7560 0.7115 0.1507 0.064 Uiso 1 1 calc R . .
C26 C 0.7488(5) 0.9230(5) 0.14513(12) 0.0403(9) Uani 1 1 d . . .
H26A H 0.7859 0.9268 0.1188 0.060 Uiso 1 1 calc R . .
H26B H 0.7812 1.0026 0.1601 0.060 Uiso 1 1 calc R . .
H26C H 0.6493 0.9246 0.1438 0.060 Uiso 1 1 calc R . .
C31 C 0.5913(4) 0.1714(4) 0.22645(10) 0.0288(7) Uani 1 1 d . . .
H31A H 0.6603 0.1200 0.2417 0.035 Uiso 1 1 calc R . .
H31B H 0.5974 0.1423 0.1990 0.035 Uiso 1 1 calc R . .
C32 C 0.4515(4) 0.1430(4) 0.24191(11) 0.0344(8) Uani 1 1 d . . .
H32A H 0.3843 0.1952 0.2262 0.041 Uiso 1 1 calc R . .
H32B H 0.4313 0.0436 0.2387 0.041 Uiso 1 1 calc R . .
C33 C 0.4344(5) 0.1807(6) 0.28383(12) 0.0435(10) Uani 1 1 d . . .
H33A H 0.4558 0.2797 0.2874 0.052 Uiso 1 1 calc R . .
H33B H 0.4994 0.1268 0.2998 0.052 Uiso 1 1 calc R . .
C34 C 0.2902(5) 0.1529(6) 0.29795(13) 0.0486(11) Uani 1 1 d . . .
H34A H 0.2262 0.2078 0.2820 0.058 Uiso 1 1 calc R . .
H34B H 0.2690 0.0543 0.2935 0.058 Uiso 1 1 calc R . .
C35 C 0.2654(6) 0.1858(7) 0.34015(15) 0.0606(14) Uani 1 1 d . . .
H35A H 0.1755 0.1485 0.3476 0.073 Uiso 1 1 calc R . .
H35B H 0.3351 0.1381 0.3561 0.073 Uiso 1 1 calc R . .
C36 C 0.2691(8) 0.3369(7) 0.34956(15) 0.0671(16) Uani 1 1 d . . .
H36A H 0.3522 0.3777 0.3390 0.101 Uiso 1 1 calc R . .
H36B H 0.2677 0.3492 0.3778 0.101 Uiso 1 1 calc R . .
H36C H 0.1896 0.3823 0.3380 0.101 Uiso 1 1 calc R . .
C40 C 0.4290(4) 0.9111(4) 0.42763(9) 0.0242(7) Uani 1 1 d . . .
C41 C 0.5033(3) 0.7978(4) 0.40738(9) 0.0243(7) Uani 1 1 d . . .
C42 C 0.6078(3) 0.8290(4) 0.38159(10) 0.0257(7) Uani 1 1 d . . .
H42 H 0.6341 0.9225 0.3782 0.031 Uiso 1 1 calc R . .
C43 C 0.6741(3) 0.7269(4) 0.36077(9) 0.0249(7) Uani 1 1 d . . .
H43 H 0.7427 0.7515 0.3427 0.030 Uiso 1 1 calc R . .
C44 C 0.6408(3) 0.5881(4) 0.36608(9) 0.0232(6) Uani 1 1 d . . .
C45 C 0.5385(3) 0.5565(4) 0.39317(10) 0.0253(7) Uani 1 1 d . . .
H45 H 0.5155 0.4628 0.3978 0.030 Uiso 1 1 calc R . .
C46 C 0.4709(3) 0.6591(4) 0.41321(9) 0.0252(7) Uani 1 1 d . . .
H46 H 0.4018 0.6350 0.4311 0.030 Uiso 1 1 calc R . .
C50 C 0.2920(3) 0.9206(4) 0.42677(9) 0.0238(7) Uani 1 1 d . . .
C51 C 0.2072(3) 0.8295(4) 0.40141(10) 0.0255(7) Uani 1 1 d . . .
C52 C 0.2323(4) 0.8175(4) 0.36200(10) 0.0283(7) Uani 1 1 d . . .
H52 H 0.3045 0.8684 0.3507 0.034 Uiso 1 1 calc R . .
C53 C 0.1530(4) 0.7316(4) 0.33876(11) 0.0336(8) Uani 1 1 d . . .
H53 H 0.1707 0.7251 0.3117 0.040 Uiso 1 1 calc R . .
C54 C 0.0484(4) 0.6556(4) 0.35494(12) 0.0361(8) Uani 1 1 d . . .
H54 H -0.0052 0.5964 0.3391 0.043 Uiso 1 1 calc R . .
C55 C 0.0224(4) 0.6660(5) 0.39406(11) 0.0352(8) Uani 1 1 d . . .
H55 H -0.0491 0.6138 0.4052 0.042 Uiso 1 1 calc R . .
C56 C 0.1001(4) 0.7523(4) 0.41714(10) 0.0307(8) Uani 1 1 d . . .
H56 H 0.0807 0.7594 0.4441 0.037 Uiso 1 1 calc R . .
C61 C 0.5199(3) 1.0128(4) 0.44765(9) 0.0237(7) Uani 1 1 d . . .
C62 C 0.6237(4) 0.9667(4) 0.47193(10) 0.0294(7) Uani 1 1 d . . .
H62 H 0.6356 0.8704 0.4758 0.035 Uiso 1 1 calc R . .
C63 C 0.7103(4) 1.0582(4) 0.49060(10) 0.0319(8) Uani 1 1 d . . .
H63 H 0.7803 1.0250 0.5072 0.038 Uiso 1 1 calc R . .
C64 C 0.6938(4) 1.1978(4) 0.48483(10) 0.0306(8) Uani 1 1 d . . .
H64 H 0.7533 1.2609 0.4974 0.037 Uiso 1 1 calc R . .
C65 C 0.5915(4) 1.2468(4) 0.46094(9) 0.0265(7) Uani 1 1 d . . .
H65 H 0.5798 1.3432 0.4574 0.032 Uiso 1 1 calc R . .
C66 C 0.5053(3) 1.1539(4) 0.44201(9) 0.0254(7) Uani 1 1 d . . .
H66 H 0.4361 1.1875 0.4251 0.030 Uiso 1 1 calc R . .
C71 C 0.2162(3) 1.0261(4) 0.44956(10) 0.0251(7) Uani 1 1 d . . .
C72 C 0.2460(4) 1.0548(4) 0.48867(10) 0.0288(7) Uani 1 1 d . . .
H72 H 0.3124 1.0016 0.5021 0.035 Uiso 1 1 calc R . .
C73 C 0.1785(4) 1.1607(4) 0.50787(10) 0.0321(8) Uani 1 1 d . . .
H73 H 0.1986 1.1783 0.5344 0.039 Uiso 1 1 calc R . .
C74 C 0.0830(4) 1.2404(4) 0.48896(12) 0.0363(9) Uani 1 1 d . . .
H74 H 0.0405 1.3152 0.5020 0.044 Uiso 1 1 calc R . .
C75 C 0.0493(4) 1.2103(4) 0.45054(12) 0.0355(8) Uani 1 1 d . . .
H75 H -0.0179 1.2634 0.4374 0.043 Uiso 1 1 calc R . .
C76 C 0.1138(4) 1.1031(4) 0.43142(10) 0.0309(7) Uani 1 1 d . . .
H76 H 0.0880 1.0816 0.4055 0.037 Uiso 1 1 calc R . .
C80 C 0.3287(3) 0.2309(4) 0.06539(10) 0.0243(7) Uani 1 1 d . . .
C81 C 0.4400(3) 0.2664(4) 0.09333(9) 0.0241(7) Uani 1 1 d . . .
C82 C 0.4117(3) 0.3384(4) 0.12718(10) 0.0270(7) Uani 1 1 d . . .
H82 H 0.3203 0.3628 0.1326 0.032 Uiso 1 1 calc R . .
C83 C 0.5131(4) 0.3758(4) 0.15325(10) 0.0272(7) Uani 1 1 d . . .
H83 H 0.4902 0.4258 0.1760 0.033 Uiso 1 1 calc R . .
C84 C 0.6477(3) 0.3409(4) 0.14644(9) 0.0236(7) Uani 1 1 d . . .
C85 C 0.6783(3) 0.2699(4) 0.11198(9) 0.0250(7) Uani 1 1 d . . .
H85 H 0.7698 0.2453 0.1066 0.030 Uiso 1 1 calc R . .
C86 C 0.5765(3) 0.2352(4) 0.08565(9) 0.0256(7) Uani 1 1 d . . .
H86 H 0.5997 0.1898 0.0621 0.031 Uiso 1 1 calc R . .
C90 C 0.2091(3) 0.1770(4) 0.07880(9) 0.0240(6) Uani 1 1 d . . .
C91 C 0.1995(4) 0.1101(4) 0.11769(9) 0.0265(7) Uani 1 1 d . . .
C92 C 0.2948(4) 0.0128(5) 0.12949(12) 0.0359(8) Uani 1 1 d . . .
H92 H 0.3710 -0.0056 0.1135 0.043 Uiso 1 1 calc R . .
C93 C 0.2806(5) -0.0578(5) 0.16411(14) 0.0475(11) Uani 1 1 d . . .
H93 H 0.3454 -0.1258 0.1714 0.057 Uiso 1 1 calc R . .
C94 C 0.1707(5) -0.0289(6) 0.18843(13) 0.0547(14) Uani 1 1 d . . .
H94 H 0.1610 -0.0762 0.2124 0.066 Uiso 1 1 calc R . .
C95 C 0.0776(5) 0.0678(6) 0.17739(12) 0.0499(12) Uani 1 1 d . . .
H95 H 0.0037 0.0887 0.1940 0.060 Uiso 1 1 calc R . .
C96 C 0.0894(4) 0.1360(5) 0.14222(10) 0.0340(8) Uani 1 1 d . . .
H96 H 0.0220 0.2010 0.1347 0.041 Uiso 1 1 calc R . .
C101 C 0.3577(3) 0.2572(4) 0.02374(9) 0.0259(7) Uani 1 1 d . . .
C102 C 0.4321(4) 0.3694(4) 0.01135(11) 0.0304(7) Uani 1 1 d . . .
H102 H 0.4611 0.4364 0.0297 0.036 Uiso 1 1 calc R . .
C103 C 0.4651(4) 0.3863(5) -0.02749(11) 0.0345(8) Uani 1 1 d . . .
H103 H 0.5163 0.4645 -0.0353 0.041 Uiso 1 1 calc R . .
C104 C 0.4251(4) 0.2919(5) -0.05462(10) 0.0374(9) Uani 1 1 d . . .
H104 H 0.4489 0.3039 -0.0811 0.045 Uiso 1 1 calc R . .
C105 C 0.3485(4) 0.1772(5) -0.04309(10) 0.0355(8) Uani 1 1 d . . .
H105 H 0.3195 0.1110 -0.0617 0.043 Uiso 1 1 calc R . .
C106 C 0.3154(4) 0.1609(5) -0.00418(10) 0.0314(8) Uani 1 1 d . . .
H106 H 0.2632 0.0833 0.0036 0.038 Uiso 1 1 calc R . .
C111 C 0.0809(3) 0.1831(4) 0.05604(9) 0.0254(7) Uani 1 1 d . . .
C112 C 0.0410(4) 0.3043(4) 0.03781(10) 0.0317(8) Uani 1 1 d . . .
H112 H 0.0992 0.3824 0.0387 0.038 Uiso 1 1 calc R . .
C113 C -0.0819(4) 0.3134(5) 0.01843(11) 0.0407(10) Uani 1 1 d . . .
H113 H -0.1073 0.3978 0.0064 0.049 Uiso 1 1 calc R . .
C114 C -0.1677(4) 0.2022(5) 0.01632(10) 0.0410(10) Uani 1 1 d . . .
H114 H -0.2514 0.2089 0.0026 0.049 Uiso 1 1 calc R . .
C115 C -0.1311(4) 0.0789(5) 0.03452(11) 0.0364(9) Uani 1 1 d . . .
H115 H -0.1895 0.0010 0.0330 0.044 Uiso 1 1 calc R . .
C116 C -0.0087(4) 0.0705(4) 0.05489(10) 0.0280(7) Uani 1 1 d . . .
H116 H 0.0143 -0.0122 0.0681 0.034 Uiso 1 1 calc R . .
C1S C 0.1417(5) 0.7390(5) 0.08509(15) 0.0477(10) Uani 1 1 d . . .
H1SA H 0.1635 0.8128 0.0663 0.057 Uiso 1 1 calc R . .
H1SB H 0.1380 0.7812 0.1112 0.057 Uiso 1 1 calc R . .
Cl1 Cl -0.01908(12) 0.66967(14) 0.07358(3) 0.0512(3) Uani 1 1 d . . .
Cl2 Cl 0.27144(12) 0.61535(14) 0.08439(4) 0.0547(3) Uani 1 1 d . . .

loop_
_atom_site_aniso_label
_atom_site_aniso_U_11
_atom_site_aniso_U_22
_atom_site_aniso_U_33
_atom_site_aniso_U_23
_atom_site_aniso_U_13
_atom_site_aniso_U_12
O1 0.0252(11) 0.0256(12) 0.0195(10) 0.0015(9) 0.0015(8) 0.0005(9)
O2 0.0220(11) 0.0354(14) 0.0202(11) -0.0046(9) 0.0012(8) -0.0019(10)
C1 0.0183(14) 0.0263(16) 0.0210(15) 0.0006(12) -0.0002(11) -0.0025(13)
C2 0.0220(15) 0.0251(16) 0.0180(14) -0.0008(11) -0.0001(11) -0.0014(12)
C3 0.0187(14) 0.0267(17) 0.0182(14) 0.0001(12) 0.0007(11) -0.0004(12)
C4 0.0220(15) 0.0296(18) 0.0171(14) -0.0003(12) 0.0008(11) -0.0014(13)
C5 0.0192(14) 0.0263(17) 0.0226(14) -0.0003(12) -0.0016(11) 0.0000(13)
C6 0.0225(15) 0.0313(18) 0.0259(15) 0.0044(13) -0.0014(12) -0.0010(14)
C7 0.0279(17) 0.0312(19) 0.0298(17) 0.0041(14) -0.0060(13) 0.0032(14)
C8 0.0277(17) 0.032(2) 0.0338(19) -0.0047(15) -0.0026(14) 0.0080(15)
C9 0.0256(16) 0.0311(19) 0.0247(15) -0.0023(13) -0.0005(12) 0.0035(14)
C10 0.0203(15) 0.0279(18) 0.0219(15) -0.0019(12) -0.0012(11) 0.0000(13)
C11 0.0183(14) 0.0284(17) 0.0177(14) -0.0029(12) 0.0004(11) 0.0032(12)
C12 0.0179(14) 0.0304(18) 0.0213(15) -0.0020(12) 0.0010(11) -0.0002(13)
C13 0.0203(15) 0.0318(18) 0.0190(15) -0.0026(12) -0.0008(12) 0.0043(13)
C14 0.0246(16) 0.0329(18) 0.0159(14) -0.0008(12) 0.0002(11) 0.0051(14)
C15 0.0229(16) 0.0281(17) 0.0222(15) -0.0018(13) 0.0019(12) 0.0054(13)
C16 0.0213(16) 0.0345(19) 0.0250(16) 0.0002(13) 0.0053(12) 0.0020(14)
C17 0.0210(16) 0.037(2) 0.0313(18) -0.0054(15) 0.0027(13) -0.0027(15)
C18 0.0219(16) 0.041(2) 0.0297(18) -0.0090(15) -0.0013(13) -0.0011(15)
C19 0.0231(16) 0.0347(19) 0.0224(16) -0.0063(13) 0.0002(12) 0.0027(14)
C20 0.0174(14) 0.0252(16) 0.0207(15) -0.0024(12) 0.0020(11) 0.0019(12)
C21 0.0252(16) 0.0302(18) 0.0229(15) -0.0001(13) -0.0013(12) 0.0005(14)
C22 0.0319(18) 0.031(2) 0.0304(17) 0.0040(14) 0.0023(14) 0.0062(15)
C23 0.050(2) 0.043(2) 0.042(2) 0.0103(18) 0.0033(19) 0.007(2)
C24 0.045(2) 0.048(3) 0.041(2) 0.0074(19) 0.0048(18) 0.010(2)
C25 0.069(3) 0.045(3) 0.045(2) 0.011(2) 0.022(2) 0.017(2)
C26 0.049(2) 0.044(2) 0.0276(19) 0.0042(16) 0.0053(16) 0.0034(19)
C31 0.0298(17) 0.0327(18) 0.0239(15) -0.0008(14) 0.0020(12) 0.0010(15)
C32 0.0315(18) 0.036(2) 0.0358(19) -0.0031(15) 0.0016(14) -0.0052(16)
C33 0.043(2) 0.054(3) 0.034(2) -0.0025(18) 0.0052(16) -0.010(2)
C34 0.043(2) 0.060(3) 0.043(2) -0.003(2) 0.0089(18) -0.012(2)
C35 0.069(3) 0.073(4) 0.040(2) -0.005(2) 0.016(2) -0.020(3)
C36 0.100(5) 0.067(4) 0.035(2) -0.006(2) -0.011(3) 0.017(3)
C40 0.0291(17) 0.0272(17) 0.0162(14) 0.0001(12) 0.0011(12) 0.0012(13)
C41 0.0232(16) 0.0293(18) 0.0203(15) -0.0012(12) 0.0001(12) 0.0002(13)
C42 0.0257(16) 0.0269(17) 0.0245(15) -0.0015(13) 0.0027(12) -0.0036(14)
C43 0.0252(16) 0.0299(18) 0.0198(14) -0.0033(12) 0.0028(12) -0.0019(14)
C44 0.0232(15) 0.0291(18) 0.0172(14) -0.0006(12) 0.0008(11) -0.0002(13)
C45 0.0256(16) 0.0282(17) 0.0222(15) 0.0024(12) 0.0027(12) 0.0004(14)
C46 0.0239(15) 0.0306(18) 0.0210(14) 0.0020(13) 0.0045(11) 0.0016(14)
C50 0.0270(17) 0.0274(17) 0.0170(14) -0.0013(12) 0.0017(12) -0.0011(14)
C51 0.0214(15) 0.0305(18) 0.0245(15) -0.0051(13) -0.0004(12) 0.0050(13)
C52 0.0303(17) 0.0316(19) 0.0231(16) -0.0018(13) -0.0005(13) 0.0048(15)
C53 0.0356(19) 0.041(2) 0.0244(16) -0.0108(15) -0.0026(14) 0.0105(17)
C54 0.0305(18) 0.037(2) 0.040(2) -0.0151(17) -0.0067(15) 0.0042(17)
C55 0.0264(17) 0.040(2) 0.0390(19) -0.0041(16) -0.0003(14) -0.0023(17)
C56 0.0322(18) 0.035(2) 0.0250(16) -0.0049(14) -0.0003(13) -0.0011(16)
C61 0.0222(15) 0.0331(18) 0.0159(14) -0.0038(12) 0.0036(11) 0.0033(13)
C62 0.0302(17) 0.034(2) 0.0237(16) -0.0014(14) -0.0001(13) 0.0088(15)
C63 0.0285(18) 0.041(2) 0.0260(17) -0.0043(15) -0.0056(14) 0.0083(16)
C64 0.0296(18) 0.038(2) 0.0239(16) -0.0076(14) 0.0001(13) 0.0007(15)
C65 0.0330(18) 0.0287(18) 0.0178(14) 0.0007(12) 0.0016(12) 0.0008(14)
C66 0.0272(16) 0.0310(18) 0.0180(14) 0.0015(12) 0.0005(12) -0.0006(14)
C71 0.0222(15) 0.0282(18) 0.0249(16) -0.0043(13) 0.0048(12) -0.0021(13)
C72 0.0305(17) 0.0319(19) 0.0240(16) -0.0030(13) 0.0064(13) -0.0047(15)
C73 0.0373(19) 0.034(2) 0.0249(16) -0.0076(14) 0.0120(14) -0.0073(17)
C74 0.036(2) 0.031(2) 0.042(2) -0.0120(16) 0.0163(16) -0.0018(16)
C75 0.0274(18) 0.040(2) 0.039(2) -0.0032(16) 0.0028(15) 0.0071(16)
C76 0.0269(17) 0.038(2) 0.0282(17) -0.0058(15) 0.0018(13) 0.0007(15)
C80 0.0225(16) 0.0278(17) 0.0227(15) -0.0032(12) -0.0024(12) 0.0046(13)
C81 0.0248(16) 0.0281(17) 0.0195(14) -0.0001(12) -0.0026(12) 0.0035(14)
C82 0.0226(15) 0.0350(19) 0.0234(16) -0.0022(13) -0.0012(12) 0.0062(14)
C83 0.0249(16) 0.0351(19) 0.0216(15) -0.0073(13) -0.0016(12) 0.0056(14)
C84 0.0232(16) 0.0304(17) 0.0172(14) -0.0001(12) -0.0009(12) 0.0018(13)
C85 0.0233(16) 0.0328(18) 0.0189(14) -0.0005(13) -0.0021(12) 0.0041(14)
C86 0.0239(16) 0.0367(19) 0.0163(14) -0.0026(13) 0.0010(12) 0.0037(14)
C90 0.0227(15) 0.0288(17) 0.0205(14) -0.0033(13) -0.0001(11) 0.0016(14)
C91 0.0255(16) 0.0316(18) 0.0224(15) -0.0028(13) -0.0011(12) -0.0032(14)
C92 0.0344(19) 0.040(2) 0.0326(19) 0.0019(16) -0.0082(15) -0.0005(17)
C93 0.048(2) 0.051(3) 0.044(2) 0.015(2) -0.0168(19) -0.004(2)
C94 0.055(3) 0.082(4) 0.027(2) 0.020(2) -0.0119(19) -0.022(3)
C95 0.040(2) 0.088(4) 0.0220(18) -0.004(2) 0.0036(16) -0.012(2)
C96 0.0300(18) 0.048(2) 0.0242(16) -0.0046(15) 0.0015(13) -0.0011(16)
C101 0.0210(15) 0.035(2) 0.0212(15) -0.0027(13) -0.0030(12) 0.0051(14)
C102 0.0262(17) 0.0332(19) 0.0316(18) 0.0007(14) -0.0035(14) 0.0034(15)
C103 0.0286(18) 0.044(2) 0.0310(19) 0.0122(16) 0.0011(14) 0.0043(16)
C104 0.0313(19) 0.061(3) 0.0203(16) 0.0092(16) 0.0013(14) 0.0118(18)
C105 0.0286(17) 0.053(2) 0.0248(16) -0.0087(16) -0.0013(13) 0.0027(18)
C106 0.0266(16) 0.043(2) 0.0241(16) -0.0021(15) -0.0022(13) -0.0019(16)
C111 0.0240(16) 0.0345(19) 0.0176(14) -0.0039(13) 0.0008(11) 0.0053(14)
C112 0.0276(17) 0.041(2) 0.0267(16) 0.0062(14) 0.0013(13) 0.0026(15)
C113 0.033(2) 0.061(3) 0.0283(18) 0.0122(18) 0.0021(15) 0.0148(19)
C114 0.0238(18) 0.077(3) 0.0224(17) 0.0009(18) 0.0009(13) 0.0067(19)
C115 0.0220(16) 0.060(3) 0.0270(17) -0.0079(17) 0.0045(13) -0.0060(17)
C116 0.0269(17) 0.0331(19) 0.0241(16) -0.0048(13) 0.0021(13) -0.0004(14)
C1S 0.049(3) 0.043(3) 0.051(3) -0.002(2) -0.003(2) 0.003(2)
Cl1 0.0474(6) 0.0628(7) 0.0435(5) 0.0015(5) 0.0028(4) -0.0020(5)
Cl2 0.0491(6) 0.0608(7) 0.0543(6) 0.0163(5) 0.0107(5) 0.0098(5)

loop_
_atom_type_symbol
_atom_type_description
_atom_type_scat_dispersion_real
_atom_type_scat_dispersion_imag
_atom_type_scat_source
C C 0.0181 0.0091 'International Tables Vol C Tables 4.2.6.8 and 6.1.1.4'
H H 0.0000 0.0000 'International Tables Vol C Tables 4.2.6.8 and 6.1.1.4'
Cl Cl 0.3639 0.7018 'International Tables Vol C Tables 4.2.6.8 and 6.1.1.4'
O O 0.0492 0.0322 'International Tables Vol C Tables 4.2.6.8 and 6.1.1.4'

loop_
_geom_angle_atom_site_label_1
_geom_angle_atom_site_label_2
_geom_angle_atom_site_label_3
_geom_angle
_geom_angle_site_symmetry_1
_geom_angle_site_symmetry_3
C2 O1 C21 114.7(3) . .
C12 O2 C31 115.1(3) . .
C2 C1 C10 119.9(3) . .
C2 C1 C11 119.2(3) . .
C10 C1 C11 120.9(3) . .
O1 C2 C3 119.4(3) . .
C1 C2 O1 118.6(3) . .
C1 C2 C3 122.0(3) . .
C2 C3 C44 122.6(3) . .
C4 C3 C2 117.4(3) . .
C4 C3 C44 120.0(3) . .
C3 C4 C5 122.3(3) . .
C4 C5 C6 121.3(3) . .
C4 C5 C10 119.4(3) . .
C10 C5 C6 119.3(3) . .
C7 C6 C5 120.7(3) . .
C6 C7 C8 120.5(3) . .
C9 C8 C7 119.9(3) . .
C8 C9 C10 121.3(3) . .
C1 C10 C9 122.6(3) . .
C5 C10 C1 119.1(3) . .
C5 C10 C9 118.3(3) . .
C12 C11 C1 119.4(3) . .
C12 C11 C20 119.1(3) . .
C20 C11 C1 121.5(3) . .
O2 C12 C13 120.1(3) . .
C11 C12 O2 117.4(3) . .
C11 C12 C13 122.4(3) . .
C12 C13 C84 121.2(3) . .
C14 C13 C12 117.6(3) . .
C14 C13 C84 121.2(3) . .
C13 C14 C15 122.1(3) . .
C14 C15 C16 121.0(3) . .
C14 C15 C20 119.5(3) . .
C16 C15 C20 119.4(3) . .
C17 C16 C15 120.5(3) . .
C16 C17 C18 120.0(3) . .
C19 C18 C17 120.9(3) . .
C18 C19 C20 120.2(3) . .
C15 C20 C11 119.3(3) . .
C19 C20 C11 121.8(3) . .
C19 C20 C15 118.9(3) . .
O1 C21 C22 109.1(3) . .
C21 C22 C23 114.9(3) . .
C24 C23 C22 116.7(4) . .
C23 C24 C25 111.9(4) . .
C26 C25 C24 113.8(4) . .
O2 C31 C32 107.2(3) . .
C33 C32 C31 113.8(3) . .
C32 C33 C34 111.9(4) . .
C35 C34 C33 115.1(4) . .
C36 C35 C34 114.2(5) . .
C41 C40 C61 114.0(3) . .
C50 C40 C41 122.0(3) . .
C50 C40 C61 123.9(3) . .
C42 C41 C40 120.1(3) . .
C42 C41 C46 118.0(3) . .
C46 C41 C40 121.9(3) . .
C43 C42 C41 121.6(3) . .
C42 C43 C44 120.6(3) . .
C43 C44 C3 122.4(3) . .
C43 C44 C45 117.7(3) . .
C45 C44 C3 119.9(3) . .
C46 C45 C44 121.3(3) . .
C45 C46 C41 120.7(3) . .
C40 C50 C51 121.8(3) . .
C40 C50 C71 122.4(3) . .
C71 C50 C51 115.7(3) . .
C52 C51 C50 121.4(3) . .
C52 C51 C56 118.1(3) . .
C56 C51 C50 120.5(3) . .
C51 C52 C53 120.8(4) . .
C54 C53 C52 120.1(3) . .
C55 C54 C53 119.8(4) . .
C54 C55 C56 120.2(4) . .
C55 C56 C51 121.0(3) . .
C62 C61 C40 120.0(3) . .
C66 C61 C40 121.6(3) . .
C66 C61 C62 118.4(3) . .
C63 C62 C61 121.4(4) . .
C64 C63 C62 119.4(3) . .
C63 C64 C65 120.6(4) . .
C64 C65 C66 119.7(4) . .
C61 C66 C65 120.5(3) . .
C72 C71 C50 122.6(3) . .
C76 C71 C50 119.4(3) . .
C76 C71 C72 117.9(3) . .
C73 C72 C71 120.3(4) . .
C74 C73 C72 121.0(3) . .
C73 C74 C75 119.3(3) . .
C76 C75 C74 120.1(4) . .
C75 C76 C71 121.2(3) . .
C90 C80 C81 119.9(3) . .
C90 C80 C101 124.1(3) . .
C101 C80 C81 116.0(3) . .
C82 C81 C80 120.5(3) . .
C82 C81 C86 117.6(3) . .
C86 C81 C80 121.9(3) . .
C83 C82 C81 121.9(3) . .
C84 C83 C82 120.7(3) . .
C83 C84 C13 121.4(3) . .
C83 C84 C85 118.1(3) . .
C85 C84 C13 120.5(3) . .
C86 C85 C84 120.9(3) . .
C85 C86 C81 120.8(3) . .
C80 C90 C91 121.8(3) . .
C80 C90 C111 122.4(3) . .
C111 C90 C91 115.8(3) . .
C92 C91 C90 120.8(3) . .
C92 C91 C96 117.9(4) . .
C96 C91 C90 121.1(3) . .
C93 C92 C91 121.2(4) . .
C92 C93 C94 119.9(4) . .
C95 C94 C93 119.4(4) . .
C94 C95 C96 120.9(4) . .
C95 C96 C91 120.7(4) . .
C102 C101 C80 122.6(3) . .
C102 C101 C106 118.0(3) . .
C106 C101 C80 119.3(3) . .
C101 C102 C103 121.2(4) . .
C104 C103 C102 120.9(4) . .
C103 C104 C105 119.5(3) . .
C106 C105 C104 119.5(4) . .
C105 C106 C101 121.0(4) . .
C112 C111 C90 120.8(3) . .
C112 C111 C116 118.0(3) . .
C116 C111 C90 121.1(3) . .
C113 C112 C111 121.2(4) . .
C114 C113 C112 120.8(4) . .
C113 C114 C115 119.5(3) . .
C116 C115 C114 119.8(4) . .
C115 C116 C111 120.7(4) . .
Cl2 C1S Cl1 112.9(3) . .

loop_
_geom_bond_atom_site_label_1
_geom_bond_atom_site_label_2
_geom_bond_distance
_geom_bond_site_symmetry_2
O1 C2 1.380(4) .
O1 C21 1.451(4) .
O2 C12 1.382(4) .
O2 C31 1.429(5) .
C1 C2 1.374(5) .
C1 C10 1.421(5) .
C1 C11 1.493(4) .
C2 C3 1.437(4) .
C3 C4 1.379(5) .
C3 C44 1.487(5) .
C4 C5 1.410(5) .
C5 C6 1.420(5) .
C5 C10 1.416(4) .
C6 C7 1.366(5) .
C7 C8 1.411(5) .
C8 C9 1.369(5) .
C9 C10 1.424(5) .
C11 C12 1.382(4) .
C11 C20 1.431(4) .
C12 C13 1.435(4) .
C13 C14 1.382(5) .
C13 C84 1.488(4) .
C14 C15 1.411(5) .
C15 C16 1.415(5) .
C15 C20 1.420(4) .
C16 C17 1.378(5) .
C17 C18 1.401(5) .
C18 C19 1.379(5) .
C19 C20 1.417(5) .
C21 C22 1.516(5) .
C22 C23 1.547(5) .
C23 C24 1.490(7) .
C24 C25 1.554(6) .
C25 C26 1.516(6) .
C31 C32 1.503(5) .
C32 C33 1.500(5) .
C33 C34 1.525(6) .
C34 C35 1.509(6) .
C35 C36 1.501(9) .
C40 C41 1.494(5) .
C40 C50 1.351(5) .
C40 C61 1.497(5) .
C41 C42 1.395(5) .
C41 C46 1.397(5) .
C42 C43 1.388(5) .
C43 C44 1.397(5) .
C44 C45 1.409(5) .
C45 C46 1.383(5) .
C50 C51 1.494(5) .
C50 C71 1.491(5) .
C51 C52 1.386(5) .
C51 C56 1.403(5) .
C52 C53 1.392(5) .
C53 C54 1.385(6) .
C54 C55 1.376(6) .
C55 C56 1.381(5) .
C61 C62 1.391(5) .
C61 C66 1.389(5) .
C62 C63 1.385(6) .
C63 C64 1.378(6) .
C64 C65 1.381(5) .
C65 C66 1.396(5) .
C71 C72 1.405(5) .
C71 C76 1.399(5) .
C72 C73 1.392(5) .
C73 C74 1.378(6) .
C74 C75 1.393(6) .
C75 C76 1.386(5) .
C80 C81 1.494(4) .
C80 C90 1.370(5) .
C80 C101 1.486(5) .
C81 C82 1.388(5) .
C81 C86 1.403(5) .
C82 C83 1.387(5) .
C83 C84 1.387(5) .
C84 C85 1.406(5) .
C85 C86 1.389(5) .
C90 C91 1.492(5) .
C90 C111 1.482(4) .
C91 C92 1.390(6) .
C91 C96 1.399(5) .
C92 C93 1.382(6) .
C93 C94 1.400(8) .
C94 C95 1.363(8) .
C95 C96 1.385(6) .
C101 C102 1.380(6) .
C101 C106 1.403(5) .
C102 C103 1.388(5) .
C103 C104 1.365(6) .
C104 C105 1.402(7) .
C105 C106 1.390(5) .
C111 C112 1.388(5) .
C111 C116 1.404(5) .
C112 C113 1.380(5) .
C113 C114 1.371(7) .
C114 C115 1.396(7) .
C115 C116 1.392(5) .
C1S Cl1 1.761(5) .
C1S Cl2 1.751(5) .

loop_
_geom_torsion_atom_site_label_1
_geom_torsion_atom_site_label_2
_geom_torsion_atom_site_label_3
_geom_torsion_atom_site_label_4
_geom_torsion
_geom_torsion_site_symmetry_1
_geom_torsion_site_symmetry_2
_geom_torsion_site_symmetry_3
_geom_torsion_site_symmetry_4
O1 C2 C3 C4 -179.1(3) . . . .
O1 C2 C3 C44 1.1(5) . . . .
O1 C21 C22 C23 74.1(4) . . . .
O2 C12 C13 C14 177.0(3) . . . .
O2 C12 C13 C84 -1.3(5) . . . .
O2 C31 C32 C33 -61.4(4) . . . .
C1 C2 C3 C4 -0.6(5) . . . .
C1 C2 C3 C44 179.6(3) . . . .
C1 C11 C12 O2 1.4(5) . . . .
C1 C11 C12 C13 179.0(3) . . . .
C1 C11 C20 C15 -178.1(3) . . . .
C1 C11 C20 C19 2.2(5) . . . .
C2 O1 C21 C22 175.6(3) . . . .
C2 C1 C10 C5 0.7(5) . . . .
C2 C1 C10 C9 179.5(3) . . . .
C2 C1 C11 C12 -85.3(4) . . . .
C2 C1 C11 C20 94.2(4) . . . .
C2 C3 C4 C5 -0.1(5) . . . .
C2 C3 C44 C43 -40.8(5) . . . .
C2 C3 C44 C45 139.7(3) . . . .
C3 C4 C5 C6 -178.7(3) . . . .
C3 C4 C5 C10 1.2(5) . . . .
C3 C44 C45 C46 -179.1(3) . . . .
C4 C3 C44 C43 139.4(3) . . . .
C4 C3 C44 C45 -40.1(5) . . . .
C4 C5 C6 C7 -179.7(3) . . . .
C4 C5 C10 C1 -1.5(5) . . . .
C4 C5 C10 C9 179.7(3) . . . .
C5 C6 C7 C8 -0.4(5) . . . .
C6 C5 C10 C1 178.4(3) . . . .
C6 C5 C10 C9 -0.4(5) . . . .
C6 C7 C8 C9 0.4(6) . . . .
C7 C8 C9 C10 -0.5(5) . . . .
C8 C9 C10 C1 -178.3(3) . . . .
C8 C9 C10 C5 0.5(5) . . . .
C10 C1 C2 O1 178.8(3) . . . .
C10 C1 C2 C3 0.3(5) . . . .
C10 C1 C11 C12 92.6(4) . . . .
C10 C1 C11 C20 -87.8(4) . . . .
C10 C5 C6 C7 0.3(5) . . . .
C11 C1 C2 O1 -3.3(4) . . . .
C11 C1 C2 C3 178.3(3) . . . .
C11 C1 C10 C5 -177.2(3) . . . .
C11 C1 C10 C9 1.6(5) . . . .
C11 C12 C13 C14 -0.6(5) . . . .
C11 C12 C13 C84 -178.9(3) . . . .
C12 O2 C31 C32 -178.1(3) . . . .
C12 C11 C20 C15 1.4(5) . . . .
C12 C11 C20 C19 -178.2(3) . . . .
C12 C13 C14 C15 0.9(5) . . . .
C12 C13 C84 C83 41.6(5) . . . .
C12 C13 C84 C85 -138.3(4) . . . .
C13 C14 C15 C16 179.8(3) . . . .
C13 C14 C15 C20 -0.1(5) . . . .
C13 C84 C85 C86 179.6(3) . . . .
C14 C13 C84 C83 -136.7(4) . . . .
C14 C13 C84 C85 43.4(5) . . . .
C14 C15 C16 C17 -179.2(3) . . . .
C14 C15 C20 C11 -1.1(5) . . . .
C14 C15 C20 C19 178.5(3) . . . .
C15 C16 C17 C18 -0.1(6) . . . .
C16 C15 C20 C11 179.0(3) . . . .
C16 C15 C20 C19 -1.4(5) . . . .
C16 C17 C18 C19 0.3(6) . . . .
C17 C18 C19 C20 -1.0(6) . . . .
C18 C19 C20 C11 -178.8(4) . . . .
C18 C19 C20 C15 1.5(5) . . . .
C20 C11 C12 O2 -178.2(3) . . . .
C20 C11 C12 C13 -0.6(5) . . . .
C20 C15 C16 C17 0.7(5) . . . .
C21 O1 C2 C1 105.5(3) . . . .
C21 O1 C2 C3 -76.0(4) . . . .
C21 C22 C23 C24 -74.2(5) . . . .
C22 C23 C24 C25 179.5(4) . . . .
C23 C24 C25 C26 65.6(6) . . . .
C31 O2 C12 C11 -104.9(3) . . . .
C31 O2 C12 C13 77.4(4) . . . .
C31 C32 C33 C34 178.8(4) . . . .
C32 C33 C34 C35 178.9(5) . . . .
C33 C34 C35 C36 68.8(7) . . . .
C40 C41 C42 C43 -176.6(3) . . . .
C40 C41 C46 C45 178.0(3) . . . .
C40 C50 C51 C52 -52.5(5) . . . .
C40 C50 C51 C56 126.8(4) . . . .
C40 C50 C71 C72 -45.5(5) . . . .
C40 C50 C71 C76 132.7(4) . . . .
C40 C61 C62 C63 179.4(3) . . . .
C40 C61 C66 C65 -179.9(3) . . . .
C41 C40 C50 C51 -8.1(5) . . . .
C41 C40 C50 C71 174.7(3) . . . .
C41 C40 C61 C62 -49.0(4) . . . .
C41 C40 C61 C66 129.6(3) . . . .
C41 C42 C43 C44 -2.2(5) . . . .
C42 C41 C46 C45 -1.6(5) . . . .
C42 C43 C44 C3 -179.6(3) . . . .
C42 C43 C44 C45 -0.1(5) . . . .
C43 C44 C45 C46 1.5(5) . . . .
C44 C3 C4 C5 179.7(3) . . . .
C44 C45 C46 C41 -0.6(5) . . . .
C46 C41 C42 C43 3.0(5) . . . .
C50 C40 C41 C42 127.2(4) . . . .
C50 C40 C41 C46 -52.4(5) . . . .
C50 C40 C61 C62 132.5(4) . . . .
C50 C40 C61 C66 -48.9(5) . . . .
C50 C51 C52 C53 179.6(3) . . . .
C50 C51 C56 C55 -178.9(4) . . . .
C50 C71 C72 C73 175.6(3) . . . .
C50 C71 C76 C75 -174.2(3) . . . .
C51 C50 C71 C72 137.2(3) . . . .
C51 C50 C71 C76 -44.7(5) . . . .
C51 C52 C53 C54 -0.7(6) . . . .
C52 C51 C56 C55 0.4(6) . . . .
C52 C53 C54 C55 0.5(6) . . . .
C53 C54 C55 C56 0.2(6) . . . .
C54 C55 C56 C51 -0.6(6) . . . .
C56 C51 C52 C53 0.3(5) . . . .
C61 C40 C41 C42 -51.4(4) . . . .
C61 C40 C41 C46 129.1(3) . . . .
C61 C40 C50 C51 170.3(3) . . . .
C61 C40 C50 C71 -6.9(5) . . . .
C61 C62 C63 C64 -0.4(5) . . . .
C62 C61 C66 C65 -1.2(5) . . . .
C62 C63 C64 C65 0.5(6) . . . .
C63 C64 C65 C66 -1.0(5) . . . .
C64 C65 C66 C61 1.3(5) . . . .
C66 C61 C62 C63 0.8(5) . . . .
C71 C50 C51 C52 124.8(4) . . . .
C71 C50 C51 C56 -55.8(5) . . . .
C71 C72 C73 C74 -0.9(6) . . . .
C72 C71 C76 C75 4.0(6) . . . .
C72 C73 C74 C75 2.9(6) . . . .
C73 C74 C75 C76 -1.5(6) . . . .
C74 C75 C76 C71 -2.0(6) . . . .
C76 C71 C72 C73 -2.6(5) . . . .
C80 C81 C82 C83 -178.4(3) . . . .
C80 C81 C86 C85 179.7(3) . . . .
C80 C90 C91 C92 -47.7(5) . . . .
C80 C90 C91 C96 136.9(4) . . . .
C80 C90 C111 C112 -45.6(5) . . . .
C80 C90 C111 C116 139.7(4) . . . .
C80 C101 C102 C103 175.7(3) . . . .
C80 C101 C106 C105 -175.7(3) . . . .
C81 C80 C90 C91 -20.2(5) . . . .
C81 C80 C90 C111 158.9(3) . . . .
C81 C80 C101 C102 -36.8(5) . . . .
C81 C80 C101 C106 139.3(3) . . . .
C81 C82 C83 C84 -0.6(6) . . . .
C82 C81 C86 C85 2.9(5) . . . .
C82 C83 C84 C13 -178.3(3) . . . .
C82 C83 C84 C85 1.6(6) . . . .
C83 C84 C85 C86 -0.3(5) . . . .
C84 C13 C14 C15 179.2(3) . . . .
C84 C85 C86 C81 -2.0(6) . . . .
C86 C81 C82 C83 -1.6(6) . . . .
C90 C80 C81 C82 -45.8(5) . . . .
C90 C80 C81 C86 137.5(4) . . . .
C90 C80 C101 C102 143.5(4) . . . .
C90 C80 C101 C106 -40.4(5) . . . .
C90 C91 C92 C93 -174.7(4) . . . .
C90 C91 C96 C95 176.5(4) . . . .
C90 C111 C112 C113 -176.2(3) . . . .
C90 C111 C116 C115 177.8(3) . . . .
C91 C90 C111 C112 133.5(3) . . . .
C91 C90 C111 C116 -41.2(4) . . . .
C91 C92 C93 C94 -1.7(7) . . . .
C92 C91 C96 C95 1.0(6) . . . .
C92 C93 C94 C95 0.8(8) . . . .
C93 C94 C95 C96 1.0(8) . . . .
C94 C95 C96 C91 -1.9(7) . . . .
C96 C91 C92 C93 0.8(6) . . . .
C101 C80 C81 C82 134.4(4) . . . .
C101 C80 C81 C86 -42.2(5) . . . .
C101 C80 C90 C91 159.5(3) . . . .
C101 C80 C90 C111 -21.4(6) . . . .
C101 C102 C103 C104 -0.1(6) . . . .
C102 C101 C106 C105 0.7(5) . . . .
C102 C103 C104 C105 0.6(6) . . . .
C103 C104 C105 C106 -0.4(6) . . . .
C104 C105 C106 C101 -0.2(6) . . . .
C106 C101 C102 C103 -0.6(5) . . . .
C111 C90 C91 C92 133.2(4) . . . .
C111 C90 C91 C96 -42.2(5) . . . .
C111 C112 C113 C114 -0.6(6) . . . .
C112 C111 C116 C115 2.9(5) . . . .
C112 C113 C114 C115 1.0(6) . . . .
C113 C114 C115 C116 0.6(5) . . . .
C114 C115 C116 C111 -2.6(5) . . . .
C116 C111 C112 C113 -1.3(5) . . . .
